data_4079307
loop_
_publ_author_name
'Smith, Dan A.'
'Ro\,sca, Drago\,s-Adrian'
'Bochmann, Manfred'

_publ_section_title
;
 Selective Au--C Cleavage in (C&#x2227;N&#x2227;C)Au(III) Aryl and Alkyl
 Pincer Complexes
;
_journal_issue 17
_journal_name_full Organometallics
_journal_page_first 5998
_journal_paper_doi 10.1021/om300666j
_journal_volume 31
_journal_year 2012
_chemical_formula_moiety 'C33 H32 Au F4 N O2'
_chemical_formula_sum 'C33 H32 Au F4 N O2'
_chemical_formula_weight 747.31
_chemical_name_systematic
; 
 ? 
;
_space_group_IT_number 2
_symmetry_cell_setting triclinic
_symmetry_space_group_name_Hall '-P 1'
_symmetry_space_group_name_H-M 'P -1'
_atom_sites_solution_hydrogens geom
_atom_sites_solution_primary direct
_atom_sites_solution_secondary difmap
_audit_creation_method SHELXL-97
_cell_angle_alpha 114.937(5)
_cell_angle_beta 91.198(5)
_cell_angle_gamma 112.676(7)
_cell_formula_units_Z 2
_cell_length_a 11.3438(9)
_cell_length_b 11.7899(7)
_cell_length_c 13.5826(7)
_cell_measurement_reflns_used 9233
_cell_measurement_temperature 140(2)
_cell_measurement_theta_max 29.3271
_cell_measurement_theta_min 3.4762
_cell_volume 1482.9(2)
_computing_structure_refinement 'SHELXL-97 (Sheldrick, 1997)'
_computing_structure_solution 'SHELXS-97 (Sheldrick, 1990)'
_diffrn_ambient_temperature 140(2)
_diffrn_measured_fraction_theta_full 0.981
_diffrn_measured_fraction_theta_max 0.981
_diffrn_radiation_monochromator graphite
_diffrn_radiation_source 'fine-focus sealed tube'
_diffrn_radiation_type MoK\a
_diffrn_radiation_wavelength 0.71073
_diffrn_reflns_av_R_equivalents 0.0809
_diffrn_reflns_av_sigmaI/netI 0.0734
_diffrn_reflns_limit_h_max 14
_diffrn_reflns_limit_h_min -14
_diffrn_reflns_limit_k_max 15
_diffrn_reflns_limit_k_min -15
_diffrn_reflns_limit_l_max 17
_diffrn_reflns_limit_l_min -17
_diffrn_reflns_number 23069
_diffrn_reflns_theta_full 27.48
_diffrn_reflns_theta_max 27.48
_diffrn_reflns_theta_min 3.48
_exptl_absorpt_coefficient_mu 5.016
_exptl_absorpt_correction_T_max 0.6339
_exptl_absorpt_correction_T_min 0.4336
_exptl_absorpt_correction_type multi-scan
_exptl_absorpt_process_details
;
CrysAlisPro RED, Oxford Diffraction Ltd., Version 1.171.33.55
Empirical absorption correction using spherical harmonics,
implemented in SCALE3 ABSPACK scaling algorithm.
;
_exptl_crystal_colour colourless
_exptl_crystal_density_diffrn 1.674
_exptl_crystal_density_method 'not measured'
_exptl_crystal_F_000 736
_exptl_crystal_size_max 0.20
_exptl_crystal_size_mid 0.20
_exptl_crystal_size_min 0.10
_refine_diff_density_max 3.582
_refine_diff_density_min -2.428
_refine_diff_density_rms 0.227
_refine_ls_extinction_method none
_refine_ls_goodness_of_fit_ref 1.094
_refine_ls_hydrogen_treatment constr
_refine_ls_matrix_type full
_refine_ls_number_parameters 374
_refine_ls_number_reflns 6673
_refine_ls_number_restraints 27
_refine_ls_restrained_S_all 1.100
_refine_ls_R_factor_all 0.0591
_refine_ls_R_factor_gt 0.0506
_refine_ls_shift/su_max 0.001
_refine_ls_shift/su_mean 0.000
_refine_ls_structure_factor_coef Fsqd
_refine_ls_weighting_details 'calc w=1/[\s^2^(Fo^2^)+(0.0656P)^2^+5.2418P] where P=(Fo^2^+2Fc^2^)/3'
_refine_ls_weighting_scheme calc
_refine_ls_wR_factor_gt 0.1280
_refine_ls_wR_factor_ref 0.1351
_reflns_number_gt 5919
_reflns_number_total 6673
_reflns_threshold_expression >2sigma(I)
_cod_data_source_file om300666j_si_002.cif
_cod_data_source_block 226a
_cod_depositor_comments
;
The following automatic conversions were performed:

'_symmetry_cell_setting' value 'Triclinic' changed to 'triclinic'
according to /home/saulius/struct/CIF-dictionaries/cif_core.dic
dictionary named 'cif_core.dic' version 2.4.2 from 2011-04-26.

Automatic conversion script
Id: cif_fix_values 1891 2012-01-12 08:04:46Z andrius 
;
_cod_original_cell_volume 1482.90(21)
_cod_original_sg_symbol_H-M P-1
_cod_database_code 4079307

loop_
_symmetry_equiv_pos_as_xyz
'x, y, z'
'-x, -y, -z'

loop_
_atom_site_label
_atom_site_type_symbol
_atom_site_fract_x
_atom_site_fract_y
_atom_site_fract_z
_atom_site_U_iso_or_equiv
_atom_site_adp_type
_atom_site_occupancy
_atom_site_symmetry_multiplicity
_atom_site_calc_flag
_atom_site_refinement_flags
Au1 Au 0.14995(2) 0.86853(2) 0.121629(19) 0.02010(11) Uani 1 1 d .
F4 F 0.5259(5) 0.6075(6) -0.0475(4) 0.0462(13) Uani 1 1 d .
O1 O 0.3070(5) 1.0090(5) 0.2640(4) 0.0253(11) Uani 1 1 d .
O2 O 0.3605(5) 1.1589(6) 0.1920(5) 0.0339(12) Uani 1 1 d .
N1 N 0.0068(6) 0.9512(6) 0.1579(5) 0.0234(12) Uani 1 1 d .
C1 C 0.1810(8) 1.0562(8) 0.4934(6) 0.0308(16) Uani 1 1 d .
H1 H 0.1749 0.9897 0.5174 0.037 Uiso 1 1 calc R
C2 C 0.0999(7) 1.0147(8) 0.3951(6) 0.0291(16) Uani 1 1 d .
H2 H 0.0400 0.9196 0.3525 0.035 Uiso 1 1 calc R
C3 C 0.1039(7) 1.1084(7) 0.3572(6) 0.0227(14) Uani 1 1 d .
C4 C 0.1920(8) 1.2481(8) 0.4235(6) 0.0311(16) Uani 1 1 d .
H4 H 0.1957 1.3159 0.4017 0.037 Uiso 1 1 calc R
C5 C 0.2737(8) 1.2877(8) 0.5208(7) 0.0341(18) Uani 1 1 d .
H5 H 0.3336 1.3827 0.5637 0.041 Uiso 1 1 calc R
C6 C 0.2714(7) 1.1947(8) 0.5577(6) 0.0275(16) Uani 1 1 d .
C12 C -0.0853(6) 0.7764(7) -0.0320(6) 0.0207(13) Uani 1 1 d .
C13 C -0.1780(7) 0.7004(8) -0.1308(6) 0.0247(15) Uani 1 1 d .
H13 H -0.2483 0.7234 -0.1374 0.030 Uiso 1 1 calc R
C14 C -0.1698(7) 0.5904(8) -0.2212(6) 0.0266(15) Uani 1 1 d .
H14 H -0.2344 0.5398 -0.2884 0.032 Uiso 1 1 calc R
C15 C -0.0681(7) 0.5543(7) -0.2136(6) 0.0255(15) Uani 1 1 d .
C16 C 0.0224(7) 0.6273(7) -0.1130(6) 0.0235(14) Uani 1 1 d .
H16 H 0.0908 0.6018 -0.1058 0.028 Uiso 1 1 calc R
C17 C 0.0147(6) 0.7378(7) -0.0221(6) 0.0201(13) Uani 1 1 d .
C32 C 0.4548(8) 0.7788(9) -0.0208(7) 0.0349(18) Uani 1 1 d .
H32 H 0.5220 0.8177 -0.0533 0.042 Uiso 1 1 calc R
C33 C 0.3695(7) 0.8381(8) 0.0182(6) 0.0287(16) Uani 1 1 d .
H33 H 0.3773 0.9178 0.0119 0.034 Uiso 1 1 calc R
C28 C 0.2735(7) 0.7804(7) 0.0662(6) 0.0242(15) Uani 1 1 d .
C29 C 0.2584(7) 0.6611(8) 0.0730(6) 0.0270(15) Uani 1 1 d .
H29 H 0.1906 0.6210 0.1045 0.032 Uiso 1 1 calc R
C26 C 0.3799(7) 1.1167(8) 0.2568(6) 0.0260(15) Uani 1 1 d U
C30 C 0.3428(8) 0.6008(9) 0.0336(7) 0.0335(17) Uani 1 1 d .
H30 H 0.3336 0.5193 0.0376 0.040 Uiso 1 1 calc R
C31 C 0.4399(8) 0.6623(9) -0.0113(6) 0.0319(17) Uani 1 1 d .
C7 C 0.0133(7) 1.0614(7) 0.2540(6) 0.0214(14) Uani 1 1 d .
C8 C -0.0702(7) 1.1222(8) 0.2542(6) 0.0281(16) Uani 1 1 d .
H8 H -0.0636 1.2004 0.3200 0.034 Uiso 1 1 calc R
C9 C -0.1636(7) 1.0693(8) 0.1587(6) 0.0278(16) Uani 1 1 d .
H9 H -0.2204 1.1112 0.1588 0.033 Uiso 1 1 calc R
C10 C -0.1725(7) 0.9552(8) 0.0641(6) 0.0257(15) Uani 1 1 d .
H10 H -0.2364 0.9167 -0.0014 0.031 Uiso 1 1 calc R
C11 C -0.0853(6) 0.8963(7) 0.0655(5) 0.0195(13) Uani 1 1 d .
C18 C 0.3621(8) 1.2382(9) 0.6667(7) 0.0359(18) Uani 1 1 d .
C20 C 0.4036(11) 1.1256(11) 0.6560(9) 0.058(3) Uani 1 1 d .
H20A H 0.4519 1.1090 0.5965 0.087 Uiso 1 1 calc R
H20B H 0.3257 1.0397 0.6382 0.087 Uiso 1 1 calc R
H20C H 0.4599 1.1560 0.7264 0.087 Uiso 1 1 calc R
C21 C 0.4864(9) 1.3736(11) 0.6955(8) 0.051(3) Uani 1 1 d .
H21A H 0.5341 1.3571 0.6356 0.077 Uiso 1 1 calc R
H21B H 0.5427 1.4022 0.7654 0.077 Uiso 1 1 calc R
H21C H 0.4608 1.4471 0.7038 0.077 Uiso 1 1 calc R
C19 C 0.2870(9) 1.2643(12) 0.7599(7) 0.051(3) Uani 1 1 d .
H19A H 0.2606 1.3370 0.7672 0.076 Uiso 1 1 calc R
H19B H 0.3434 1.2943 0.8302 0.076 Uiso 1 1 calc R
H19C H 0.2090 1.1785 0.7421 0.076 Uiso 1 1 calc R
C27 C 0.5133(8) 1.2053(9) 0.3421(7) 0.0361(18) Uani 1 1 d U
F2 F 0.5223(5) 1.1697(6) 0.4202(5) 0.0567(15) Uani 1 1 d .
F1 F 0.5412(6) 1.3390(6) 0.3926(6) 0.0731(19) Uani 1 1 d .
F3 F 0.6082(5) 1.1913(8) 0.2884(5) 0.079(2) Uani 1 1 d .
C22 C -0.0506(9) 0.4413(9) -0.3143(7) 0.048(2) Uani 1 1 d DU
C23 C -0.0132(17) 0.3498(13) -0.2845(10) 0.085(4) Uani 1 1 d DU
H23A H -0.0871 0.2927 -0.2643 0.128 Uiso 1 1 calc R
H23B H 0.0622 0.4071 -0.2213 0.128 Uiso 1 1 calc R
H23C H 0.0098 0.2893 -0.3484 0.128 Uiso 1 1 calc R
C24 C 0.0674(15) 0.5121(14) -0.3521(12) 0.101(5) Uani 1 1 d DU
H24D H 0.1475 0.5421 -0.3004 0.151 Uiso 1 1 calc R
H24E H 0.0642 0.5932 -0.3537 0.151 Uiso 1 1 calc R
H24F H 0.0672 0.4470 -0.4269 0.151 Uiso 1 1 calc R
C25 C -0.1566(14) 0.3705(16) -0.4155(10) 0.107(5) Uani 1 1 d DU
H25A H -0.1225 0.3358 -0.4821 0.160 Uiso 1 1 calc R
H25B H -0.1878 0.4366 -0.4172 0.160 Uiso 1 1 calc R
H25C H -0.2294 0.2925 -0.4138 0.160 Uiso 1 1 calc R

loop_
_atom_site_aniso_label
_atom_site_aniso_U_11
_atom_site_aniso_U_22
_atom_site_aniso_U_33
_atom_site_aniso_U_23
_atom_site_aniso_U_13
_atom_site_aniso_U_12
Au1 0.02209(16) 0.01918(15) 0.01771(16) 0.00539(11) 0.00627(11) 0.01120(11)
F4 0.048(3) 0.058(3) 0.050(3) 0.021(3) 0.021(2) 0.043(3)
O1 0.020(2) 0.024(3) 0.026(3) 0.006(2) 0.004(2) 0.010(2)
O2 0.038(3) 0.033(3) 0.033(3) 0.017(3) 0.010(2) 0.015(2)
N1 0.029(3) 0.024(3) 0.027(3) 0.015(3) 0.014(3) 0.018(3)
C1 0.039(4) 0.028(4) 0.026(4) 0.014(3) 0.008(3) 0.012(3)
C2 0.032(4) 0.021(4) 0.023(4) 0.005(3) 0.001(3) 0.006(3)
C3 0.025(3) 0.025(3) 0.017(3) 0.005(3) 0.011(3) 0.014(3)
C4 0.037(4) 0.026(4) 0.028(4) 0.009(3) 0.006(3) 0.015(3)
C5 0.032(4) 0.018(4) 0.034(4) 0.001(3) -0.001(3) 0.007(3)
C6 0.026(4) 0.027(4) 0.019(4) 0.003(3) 0.002(3) 0.009(3)
C12 0.021(3) 0.016(3) 0.023(3) 0.008(3) 0.009(3) 0.009(3)
C13 0.022(3) 0.031(4) 0.026(4) 0.013(3) 0.009(3) 0.016(3)
C14 0.028(4) 0.026(4) 0.019(3) 0.007(3) 0.003(3) 0.008(3)
C15 0.028(4) 0.023(4) 0.021(3) 0.005(3) 0.009(3) 0.012(3)
C16 0.025(3) 0.019(3) 0.024(4) 0.005(3) 0.007(3) 0.012(3)
C17 0.017(3) 0.022(3) 0.020(3) 0.008(3) 0.004(3) 0.010(3)
C32 0.030(4) 0.038(5) 0.041(5) 0.019(4) 0.015(3) 0.019(4)
C33 0.031(4) 0.028(4) 0.033(4) 0.016(3) 0.013(3) 0.016(3)
C28 0.023(3) 0.021(3) 0.031(4) 0.011(3) 0.006(3) 0.013(3)
C29 0.033(4) 0.026(4) 0.027(4) 0.014(3) 0.011(3) 0.016(3)
C26 0.025(3) 0.029(4) 0.022(4) 0.005(3) 0.008(3) 0.018(3)
C30 0.040(4) 0.033(4) 0.035(4) 0.014(4) 0.011(4) 0.025(4)
C31 0.034(4) 0.046(5) 0.022(4) 0.010(4) 0.009(3) 0.030(4)
C7 0.028(3) 0.017(3) 0.017(3) 0.005(3) 0.009(3) 0.010(3)
C8 0.036(4) 0.029(4) 0.025(4) 0.010(3) 0.011(3) 0.022(3)
C9 0.030(4) 0.032(4) 0.032(4) 0.016(3) 0.011(3) 0.022(3)
C10 0.023(3) 0.030(4) 0.024(4) 0.009(3) 0.003(3) 0.015(3)
C11 0.020(3) 0.016(3) 0.018(3) 0.002(3) 0.007(3) 0.010(3)
C18 0.034(4) 0.043(5) 0.027(4) 0.012(4) 0.003(3) 0.018(4)
C20 0.066(7) 0.058(6) 0.049(6) 0.019(5) -0.009(5) 0.032(6)
C21 0.032(5) 0.061(6) 0.034(5) 0.019(5) -0.004(4) 0.000(4)
C19 0.046(5) 0.073(7) 0.026(4) 0.021(5) 0.009(4) 0.021(5)
C27 0.029(4) 0.036(4) 0.029(4) 0.008(4) 0.005(3) 0.008(3)
F2 0.048(3) 0.066(4) 0.040(3) 0.022(3) -0.009(2) 0.013(3)
F1 0.066(4) 0.031(3) 0.071(4) 0.000(3) -0.019(3) 0.000(3)
F3 0.032(3) 0.121(6) 0.056(4) 0.022(4) 0.015(3) 0.030(4)
C22 0.083(6) 0.046(5) 0.032(4) 0.013(4) 0.024(4) 0.049(5)
C23 0.169(11) 0.064(7) 0.049(6) 0.018(5) 0.033(7) 0.084(7)
C24 0.149(11) 0.073(8) 0.077(8) 0.025(6) 0.078(7) 0.053(8)
C25 0.100(9) 0.095(9) 0.066(8) -0.028(7) -0.003(7) 0.061(8)

loop_
_atom_type_symbol
_atom_type_description
_atom_type_scat_dispersion_real
_atom_type_scat_dispersion_imag
_atom_type_scat_source
C C 0.0030 0.0020 'International Tables Vol C Tables 4.2.6.8 and 6.1.1.4'
H H 0.0000 0.0000 'International Tables Vol C Tables 4.2.6.8 and 6.1.1.4'
Au Au -2.0130 8.8020 'International Tables Vol C Tables 4.2.6.8 and 6.1.1.4'
F F 0.0170 0.0100 'International Tables Vol C Tables 4.2.6.8 and 6.1.1.4'
N N 0.0060 0.0030 'International Tables Vol C Tables 4.2.6.8 and 6.1.1.4'
O O 0.0110 0.0060 'International Tables Vol C Tables 4.2.6.8 and 6.1.1.4'

loop_
_geom_angle_atom_site_label_1
_geom_angle_atom_site_label_2
_geom_angle_atom_site_label_3
_geom_angle
C17 Au1 C28 92.4(3)
C17 Au1 O1 174.4(2)
C28 Au1 O1 83.6(2)
C17 Au1 N1 80.6(3)
C28 Au1 N1 172.4(2)
O1 Au1 N1 103.2(2)
C26 O1 Au1 111.6(5)
C11 N1 C7 120.5(6)
C11 N1 Au1 111.1(4)
C7 N1 Au1 127.5(5)
C2 C1 C6 120.9(7)
C2 C1 H1 119.6
C6 C1 H1 119.6
C1 C2 C3 121.7(7)
C1 C2 H2 119.1
C3 C2 H2 119.1
C2 C3 C4 117.4(7)
C2 C3 C7 120.3(6)
C4 C3 C7 122.3(7)
C5 C4 C3 120.2(7)
C5 C4 H4 119.9
C3 C4 H4 119.9
C6 C5 C4 122.6(7)
C6 C5 H5 118.7
C4 C5 H5 118.7
C5 C6 C1 117.3(7)
C5 C6 C18 122.9(7)
C1 C6 C18 119.8(7)
C13 C12 C17 118.8(6)
C13 C12 C11 124.1(6)
C17 C12 C11 117.1(6)
C12 C13 C14 121.0(6)
C12 C13 H13 119.5
C14 C13 H13 119.5
C15 C14 C13 120.6(7)
C15 C14 H14 119.7
C13 C14 H14 119.7
C16 C15 C14 118.4(6)
C16 C15 C22 119.7(6)
C14 C15 C22 121.8(7)
C15 C16 C17 121.2(6)
C15 C16 H16 119.4
C17 C16 H16 119.4
C12 C17 C16 119.9(6)
C12 C17 Au1 113.7(5)
C16 C17 Au1 125.9(5)
C31 C32 C33 118.7(7)
C31 C32 H32 120.6
C33 C32 H32 120.6
C28 C33 C32 119.6(7)
C28 C33 H33 120.2
C32 C33 H33 120.2
C33 C28 C29 120.8(7)
C33 C28 Au1 118.7(5)
C29 C28 Au1 120.5(5)
C30 C29 C28 120.0(7)
C30 C29 H29 120.0
C28 C29 H29 120.0
O2 C26 O1 129.5(7)
O2 C26 C27 116.6(7)
O1 C26 C27 114.0(7)
C31 C30 C29 118.2(7)
C31 C30 H30 120.9
C29 C30 H30 120.9
F4 C31 C30 119.3(7)
F4 C31 C32 118.0(7)
C30 C31 C32 122.7(7)
N1 C7 C8 119.7(6)
N1 C7 C3 119.3(6)
C8 C7 C3 120.8(6)
C7 C8 C9 120.6(7)
C7 C8 H8 119.7
C9 C8 H8 119.7
C10 C9 C8 119.0(6)
C10 C9 H9 120.5
C8 C9 H9 120.5
C9 C10 C11 119.4(6)
C9 C10 H10 120.3
C11 C10 H10 120.3
N1 C11 C10 120.7(6)
N1 C11 C12 116.0(6)
C10 C11 C12 123.3(6)
C20 C18 C19 109.4(8)
C20 C18 C6 111.6(7)
C19 C18 C6 108.1(7)
C20 C18 C21 108.8(8)
C19 C18 C21 109.4(8)
C6 C18 C21 109.5(7)
C18 C20 H20A 109.5
C18 C20 H20B 109.5
H20A C20 H20B 109.5
C18 C20 H20C 109.5
H20A C20 H20C 109.5
H20B C20 H20C 109.5
C18 C21 H21A 109.5
C18 C21 H21B 109.5
H21A C21 H21B 109.5
C18 C21 H21C 109.5
H21A C21 H21C 109.5
H21B C21 H21C 109.5
C18 C19 H19A 109.5
C18 C19 H19B 109.5
H19A C19 H19B 109.5
C18 C19 H19C 109.5
H19A C19 H19C 109.5
H19B C19 H19C 109.5
F2 C27 F1 106.9(7)
F2 C27 F3 106.2(8)
F1 C27 F3 107.5(8)
F2 C27 C26 114.7(7)
F1 C27 C26 112.1(7)
F3 C27 C26 109.0(7)
C23 C22 C25 116.5(11)
C23 C22 C24 102.9(10)
C25 C22 C24 101.6(11)
C23 C22 C15 112.7(7)
C25 C22 C15 113.6(7)
C24 C22 C15 107.9(7)
C22 C23 H23A 109.5
C22 C23 H23B 109.5
H23A C23 H23B 109.5
C22 C23 H23C 109.5
H23A C23 H23C 109.5
H23B C23 H23C 109.5
C22 C24 H24D 109.5
C22 C24 H24E 109.5
H24D C24 H24E 109.5
C22 C24 H24F 109.5
H24D C24 H24F 109.5
H24E C24 H24F 109.5
C22 C25 H25A 109.5
C22 C25 H25B 109.5
H25A C25 H25B 109.5
C22 C25 H25C 109.5
H25A C25 H25C 109.5
H25B C25 H25C 109.5

loop_
_geom_bond_atom_site_label_1
_geom_bond_atom_site_label_2
_geom_bond_distance
Au1 C17 2.014(7)
Au1 C28 2.029(7)
Au1 O1 2.130(5)
Au1 N1 2.164(6)
F4 C31 1.360(8)
O1 C26 1.266(9)
O2 C26 1.232(9)
N1 C11 1.349(9)
N1 C7 1.374(9)
C1 C2 1.385(11)
C1 C6 1.396(10)
C1 H1 0.9500
C2 C3 1.390(10)
C2 H2 0.9500
C3 C4 1.402(10)
C3 C7 1.474(10)
C4 C5 1.385(11)
C4 H4 0.9500
C5 C6 1.377(11)
C5 H5 0.9500
C6 C18 1.550(11)
C12 C13 1.382(10)
C12 C17 1.399(9)
C12 C11 1.474(9)
C13 C14 1.397(10)
C13 H13 0.9500
C14 C15 1.390(10)
C14 H14 0.9500
C15 C16 1.389(10)
C15 C22 1.538(10)
C16 C17 1.402(9)
C16 H16 0.9500
C32 C31 1.380(11)
C32 C33 1.392(10)
C32 H32 0.9500
C33 C28 1.381(10)
C33 H33 0.9500
C28 C29 1.393(10)
C29 C30 1.390(10)
C29 H29 0.9500
C26 C27 1.552(11)
C30 C31 1.377(11)
C30 H30 0.9500
C7 C8 1.390(10)
C8 C9 1.395(11)
C8 H8 0.9500
C9 C10 1.380(10)
C9 H9 0.9500
C10 C11 1.415(9)
C10 H10 0.9500
C18 C20 1.525(13)
C18 C19 1.530(12)
C18 C21 1.551(13)
C20 H20A 0.9800
C20 H20B 0.9800
C20 H20C 0.9800
C21 H21A 0.9800
C21 H21B 0.9800
C21 H21C 0.9800
C19 H19A 0.9800
C19 H19B 0.9800
C19 H19C 0.9800
C27 F2 1.311(10)
C27 F1 1.322(10)
C27 F3 1.337(10)
C22 C23 1.490(9)
C22 C25 1.491(10)
C22 C24 1.511(10)
C23 H23A 0.9800
C23 H23B 0.9800
C23 H23C 0.9800
C24 H24D 0.9800
C24 H24E 0.9800
C24 H24F 0.9800
C25 H25A 0.9800
C25 H25B 0.9800
C25 H25C 0.9800

loop_
_geom_torsion_atom_site_label_1
_geom_torsion_atom_site_label_2
_geom_torsion_atom_site_label_3
_geom_torsion_atom_site_label_4
_geom_torsion
C28 Au1 O1 C26 94.2(5)
N1 Au1 O1 C26 -82.4(5)
C17 Au1 N1 C11 -11.1(5)
O1 Au1 N1 C11 164.6(4)
C17 Au1 N1 C7 179.6(6)
O1 Au1 N1 C7 -4.6(6)
C6 C1 C2 C3 -0.8(12)
C1 C2 C3 C4 -1.1(11)
C1 C2 C3 C7 -178.0(7)
C2 C3 C4 C5 2.0(11)
C7 C3 C4 C5 178.9(7)
C3 C4 C5 C6 -1.1(12)
C4 C5 C6 C1 -0.8(12)
C4 C5 C6 C18 -179.8(7)
C2 C1 C6 C5 1.7(11)
C2 C1 C6 C18 -179.3(7)
C17 C12 C13 C14 -2.5(10)
C11 C12 C13 C14 178.1(6)
C12 C13 C14 C15 0.2(11)
C13 C14 C15 C16 2.1(11)
C13 C14 C15 C22 -175.2(7)
C14 C15 C16 C17 -2.1(11)
C22 C15 C16 C17 175.3(7)
C13 C12 C17 C16 2.5(10)
C11 C12 C17 C16 -178.1(6)
C13 C12 C17 Au1 175.0(5)
C11 C12 C17 Au1 -5.5(8)
C15 C16 C17 C12 -0.2(10)
C15 C16 C17 Au1 -171.7(5)
C28 Au1 C17 C12 -168.4(5)
N1 Au1 C17 C12 8.7(5)
C28 Au1 C17 C16 3.6(6)
O1 Au1 C17 C16 48(3)
N1 Au1 C17 C16 -179.3(6)
C31 C32 C33 C28 0.7(12)
C32 C33 C28 C29 -2.0(12)
C32 C33 C28 Au1 -179.7(6)
C17 Au1 C28 C33 94.3(6)
O1 Au1 C28 C33 -81.8(6)
C17 Au1 C28 C29 -83.5(6)
O1 Au1 C28 C29 100.5(6)
C33 C28 C29 C30 1.6(12)
Au1 C28 C29 C30 179.3(6)
Au1 O1 C26 O2 13.2(9)
Au1 O1 C26 C27 -165.7(5)
C28 C29 C30 C31 0.1(12)
C29 C30 C31 F4 178.2(7)
C29 C30 C31 C32 -1.4(12)
C33 C32 C31 F4 -178.6(7)
C33 C32 C31 C30 1.1(13)
C11 N1 C7 C8 -4.0(10)
Au1 N1 C7 C8 164.4(5)
C11 N1 C7 C3 172.6(6)
Au1 N1 C7 C3 -19.0(9)
C2 C3 C7 N1 -53.4(9)
C4 C3 C7 N1 129.9(7)
C2 C3 C7 C8 123.1(8)
C4 C3 C7 C8 -53.6(10)
N1 C7 C8 C9 2.2(11)
C3 C7 C8 C9 -174.3(7)
C7 C8 C9 C10 0.3(11)
C8 C9 C10 C11 -1.1(11)
C7 N1 C11 C10 3.3(10)
Au1 N1 C11 C10 -166.9(5)
C7 N1 C11 C12 -178.6(6)
Au1 N1 C11 C12 11.2(7)
C9 C10 C11 N1 -0.7(10)
C9 C10 C11 C12 -178.7(7)
C13 C12 C11 N1 175.0(6)
C17 C12 C11 N1 -4.4(9)
C13 C12 C11 C10 -6.9(11)
C17 C12 C11 C10 173.7(6)
C5 C6 C18 C20 -145.0(9)
C1 C6 C18 C20 36.0(11)
C5 C6 C18 C19 94.7(10)
C1 C6 C18 C19 -84.3(9)
C5 C6 C18 C21 -24.5(11)
C1 C6 C18 C21 156.6(8)
O2 C26 C27 F2 170.0(7)
O1 C26 C27 F2 -11.0(10)
O2 C26 C27 F1 47.8(10)
O1 C26 C27 F1 -133.1(7)
O2 C26 C27 F3 -71.1(9)
O1 C26 C27 F3 107.9(8)
C16 C15 C22 C23 43.7(12)
C14 C15 C22 C23 -139.0(10)
C16 C15 C22 C25 179.0(10)
C14 C15 C22 C25 -3.8(13)
C16 C15 C22 C24 -69.2(11)
C14 C15 C22 C24 108.0(10)
